data_5000102
loop_
_publ_author_name
'Grynpas, M.'
'Lindley, P. F.'

_publ_section_title
;
 The crystal and molecular structure of 1-piperoylpiperidine
;
_journal_issue 11
_journal_name_full 'Acta Crystallographica Section B'
_journal_page_first 2663
_journal_page_last 2667
_journal_paper_doi 10.1107/S0567740875008412
_journal_volume 31
_journal_year 1975
_chemical_formula_sum 'C17 H19 N O3'
_space_group_IT_number 14
_symmetry_cell_setting monoclinic
_symmetry_space_group_name_Hall '-P 2yn'
_symmetry_space_group_name_H-M 'P 1 21/n 1'
_cell_angle_alpha 90
_cell_angle_beta 108.66(1)
_cell_angle_gamma 90
_cell_formula_units_Z 4
_cell_length_a 8.743(2)
_cell_length_b 13.364(3)
_cell_length_c 13.147(3)
_cod_original_sg_symbol_H-M 'P 21/n'
_cod_original_formula_sum 'C17 H19 N1 O3'
_cod_database_code 5000102

loop_
_symmetry_equiv_pos_site_id
_symmetry_equiv_pos_as_xyz
1 x,y,z
2 1/2-x,1/2+y,1/2-z
3 -x,-y,-z
4 -1/2+x,-1/2-y,-1/2+z

loop_
_atom_site_label
_atom_site_type_symbol
_atom_site_fract_x
_atom_site_fract_y
_atom_site_fract_z
C1 C 0.33810 0.27360 0.30690
C10 C 0.70320 0.37190 0.52190
C11 C 0.80540 0.44630 0.55360
C12 C 0.93690 0.44950 0.65280
C13 C 1.03620 0.52530 0.68390
C14 C 1.16650 0.52680 0.78790
C17 C 1.23160 0.70180 0.76180
C18 C 1.18310 0.77660 0.83060
C19 C 1.30260 0.78130 0.94230
C2 C 0.47370 0.28170 0.39790
C20 C 1.33910 0.68070 0.99190
C21 C 1.38610 0.61030 0.91970
C3 C 0.56220 0.36770 0.42420
C4 C 0.51560 0.45060 0.35680
C5 C 0.38330 0.44020 0.26780
C7 C 0.18180 0.46430 0.11410
C9 C 0.29640 0.35430 0.24310
H1 H 0.27620 0.21170 0.28960
H10 H 0.72450 0.31210 0.56970
H11 H 0.78740 0.50440 0.50530
H12 H 0.95630 0.39090 0.70200
H13 H 1.01930 0.58410 0.63670
H171 H 1.14360 0.69520 0.69060
H172 H 1.33250 0.72490 0.74860
H181 H 1.07290 0.75810 0.83480
H182 H 1.17250 0.84300 0.79480
H191 H 1.25960 0.82460 0.98820
H192 H 1.40630 0.81060 0.93770
H2 H 0.50870 0.22310 0.44570
H201 H 1.23820 0.65430 1.00530
H202 H 1.42680 0.68490 1.06320
H211 H 1.40440 0.54420 0.95390
H212 H 1.49080 0.63470 0.91170
H4 H 0.57360 0.51480 0.37380
H71 H 0.19710 0.46470 0.04180
H72 H 0.08090 0.50180 0.10980
N16 N 1.26110 0.60700 0.81540
O15 O 1.18800 0.45490 0.84780
O6 O 0.31590 0.50990 0.19090
O8 O 0.16990 0.36600 0.14980

loop_
_atom_type_symbol
_atom_type_radius_bond
C 0.68
H 0.23
N 0.68
O 0.68
